data_7023462
loop_
_publ_author_name
'Pracha, Supathana'
'Praban, Siriwan'
'Niewpung, Amornrat'
'Kotpisan, Gulthawach'
'Kongsaeree, Palangpon'
'Saithong, Saowanit'
'Khamnaen, Tossapol'
'Phiriyawirut, Phairat'
'Charoenchaidet, Sumate'
'Phomphrai, Khamphee'

_publ_section_title
;
 Syntheses of bis(pyrrolylaldiminato)aluminum complexes for the
 polymerisation of lactide.
;
_journal_issue 42
_journal_name_full 'Dalton transactions (Cambridge, England : 2003)'
_journal_page_first 15191
_journal_page_last 15198
_journal_paper_doi 10.1039/c3dt51377g
_journal_volume 42
_journal_year 2013
_chemical_formula_moiety 'C29 H33 Al N4'
_chemical_formula_sum 'C29 H33 Al N4'
_chemical_formula_weight 464.57
_chemical_name_systematic
; 
 ? 
;
_space_group_IT_number 14
_symmetry_cell_setting monoclinic
_symmetry_space_group_name_Hall '-P 2ybc'
_symmetry_space_group_name_H-M 'P 1 21/c 1'
_atom_sites_solution_hydrogens geom
_atom_sites_solution_primary direct
_atom_sites_solution_secondary difmap
_audit_creation_method SHELXL-97
_cell_angle_alpha 90.00
_cell_angle_beta 91.841(3)
_cell_angle_gamma 90.00
_cell_formula_units_Z 4
_cell_length_a 8.7290(2)
_cell_length_b 21.8650(9)
_cell_length_c 13.8320(6)
_cell_measurement_reflns_used 42232
_cell_measurement_temperature 100(2)
_cell_measurement_theta_max 26.373
_cell_measurement_theta_min 0.998
_cell_volume 2638.61(17)
_computing_cell_refinement 'HKL Scalepack (Otwinowski & Minor 1997)'
_computing_data_collection 'Bruker XSCANS'
_computing_data_reduction 'HKL Denzo and Scalepack (Otwinowski & Minor 1997)'
_computing_molecular_graphics 'Bruker SHELXTL (Sheldrick, 2008)'
_computing_publication_material 'SHEXTL(Sheldrick, 2008)'
_computing_structure_refinement 'SHELXL-97 (Sheldrick, 1997)'
_computing_structure_solution 'SHELXS-97 (Sheldrick, 1990)'
_diffrn_ambient_temperature 100(2)
_diffrn_detector_area_resol_mean 14
_diffrn_measured_fraction_theta_full 0.996
_diffrn_measured_fraction_theta_max 0.996
_diffrn_measurement_device_type KappaCCD2000
_diffrn_measurement_method '\w scans'
_diffrn_radiation_monochromator graphite
_diffrn_radiation_source 'fine-focus sealed tube'
_diffrn_radiation_type MoK\a
_diffrn_radiation_wavelength 0.71073
_diffrn_reflns_av_R_equivalents 0.0699
_diffrn_reflns_av_unetI/netI 0.0530
_diffrn_reflns_limit_h_max 10
_diffrn_reflns_limit_h_min -9
_diffrn_reflns_limit_k_max 24
_diffrn_reflns_limit_k_min -25
_diffrn_reflns_limit_l_max 16
_diffrn_reflns_limit_l_min -15
_diffrn_reflns_number 17018
_diffrn_reflns_theta_full 25.00
_diffrn_reflns_theta_max 25.00
_diffrn_reflns_theta_min 2.33
_exptl_absorpt_coefficient_mu 0.100
_exptl_absorpt_correction_type none
_exptl_crystal_colour Colourless
_exptl_crystal_density_diffrn 1.169
_exptl_crystal_density_method 'not measured'
_exptl_crystal_description Rod
_exptl_crystal_F_000 992
_exptl_crystal_size_max 0.40
_exptl_crystal_size_mid 0.32
_exptl_crystal_size_min 0.27
_refine_diff_density_max 0.249
_refine_diff_density_min -0.338
_refine_diff_density_rms 0.060
_refine_ls_extinction_coef 0.0102(13)
_refine_ls_extinction_expression Fc^*^=kFc[1+0.001xFc^2^\l^3^/sin(2\q)]^-1/4^
_refine_ls_extinction_method SHELXL
_refine_ls_goodness_of_fit_ref 1.032
_refine_ls_hydrogen_treatment constr
_refine_ls_matrix_type full
_refine_ls_number_parameters 315
_refine_ls_number_reflns 4629
_refine_ls_number_restraints 0
_refine_ls_restrained_S_all 1.032
_refine_ls_R_factor_all 0.0682
_refine_ls_R_factor_gt 0.0462
_refine_ls_shift/su_max 0.002
_refine_ls_shift/su_mean 0.000
_refine_ls_structure_factor_coef Fsqd
_refine_ls_weighting_details 'calc w=1/[\s^2^(Fo^2^)+(0.0688P)^2^+0.8246P] where P=(Fo^2^+2Fc^2^)/3'
_refine_ls_weighting_scheme calc
_refine_ls_wR_factor_gt 0.1170
_refine_ls_wR_factor_ref 0.1295
_reflns_number_gt 3499
_reflns_number_total 4629
_reflns_threshold_expression >2sigma(I)
_cod_data_source_file c3dt51377g.txt
_cod_data_source_block shelxl
_cod_depositor_comments
;
The following automatic conversions were performed:

'_symmetry_cell_setting' value 'Monoclinic' changed to 'monoclinic'
according to /home/saulius/struct/CIF-dictionaries/cif_core.dic
dictionary named 'cif_core.dic' version 2.4.2 from 2011-04-26.

Automatic conversion script
Id: cif_fix_values 1891 2012-01-12 08:04:46Z andrius 
;
_cod_original_sg_symbol_H-M 'P 21/c'
_cod_database_code 7023462

loop_
_symmetry_equiv_pos_as_xyz
'x, y, z'
'-x, y+1/2, -z+1/2'
'-x, -y, -z'
'x, -y-1/2, z-1/2'

loop_
_atom_site_label
_atom_site_type_symbol
_atom_site_fract_x
_atom_site_fract_y
_atom_site_fract_z
_atom_site_U_iso_or_equiv
_atom_site_adp_type
_atom_site_occupancy
_atom_site_symmetry_multiplicity
_atom_site_calc_flag
_atom_site_refinement_flags
Al1 Al 0.22122(6) 0.20938(3) 0.46846(4) 0.02141(18) Uani 1 1 d .
N1 N 0.42487(16) 0.24674(7) 0.50020(12) 0.0249(4) Uani 1 1 d .
N2 N 0.35732(16) 0.13839(7) 0.43617(12) 0.0246(4) Uani 1 1 d .
N3 N 0.04703(16) 0.17099(7) 0.39196(12) 0.0235(4) Uani 1 1 d .
N4 N 0.16204(16) 0.28085(7) 0.38399(12) 0.0235(4) Uani 1 1 d .
C1 C 0.1313(2) 0.21139(10) 0.59713(15) 0.0298(5) Uani 1 1 d .
H1A H 0.1681 0.2477 0.6323 0.045 Uiso 1 1 calc R
H1B H 0.1616 0.1745 0.6333 0.045 Uiso 1 1 calc R
H1C H 0.0193 0.2129 0.5899 0.045 Uiso 1 1 calc R
C2 C 0.4879(2) 0.29891(10) 0.53413(14) 0.0285(5) Uani 1 1 d .
H2 H 0.4233 0.3330 0.5488 0.034 Uiso 1 1 d R
C3 C 0.6473(2) 0.29372(11) 0.54315(15) 0.0338(5) Uani 1 1 d .
H3 H 0.7069 0.3279 0.5664 0.041 Uiso 1 1 d R
C4 C 0.6846(2) 0.23565(11) 0.51333(17) 0.0369(5) Uani 1 1 d .
H4 H 0.7792 0.2137 0.5080 0.044 Uiso 1 1 d R
C5 C 0.5455(2) 0.20688(9) 0.48748(15) 0.0278(5) Uani 1 1 d .
C6 C 0.5033(2) 0.14901(10) 0.45245(15) 0.0294(5) Uani 1 1 d .
H6 H 0.5774 0.1177 0.4406 0.035 Uiso 1 1 d R
C7 C 0.3127(2) 0.07894(9) 0.40031(15) 0.0258(5) Uani 1 1 d .
C8 C 0.2874(2) 0.03124(9) 0.46539(16) 0.0301(5) Uani 1 1 d .
C9 C 0.2368(2) -0.02470(10) 0.42720(18) 0.0357(6) Uani 1 1 d .
H9 H 0.2156 -0.0568 0.4681 0.043 Uiso 1 1 d R
C10 C 0.2113(2) -0.03379(10) 0.32931(19) 0.0383(6) Uani 1 1 d .
C11 C 0.2380(2) 0.01462(10) 0.26712(17) 0.0363(5) Uani 1 1 d .
H11 H 0.2206 0.0087 0.1989 0.044 Uiso 1 1 d R
C12 C 0.2878(2) 0.07138(9) 0.30058(15) 0.0292(5) Uani 1 1 d .
C13 C 0.3122(3) 0.03953(11) 0.57274(16) 0.0420(6) Uani 1 1 d .
H13A H 0.2616 0.0063 0.6069 0.063 Uiso 1 1 calc R
H13B H 0.2688 0.0788 0.5923 0.063 Uiso 1 1 calc R
H13C H 0.4223 0.0389 0.5890 0.063 Uiso 1 1 calc R
C14 C 0.1525(3) -0.09418(11) 0.2899(2) 0.0565(7) Uani 1 1 d .
H14A H 0.1728 -0.1265 0.3378 0.085 Uiso 1 1 calc R
H14B H 0.2047 -0.1040 0.2302 0.085 Uiso 1 1 calc R
H14C H 0.0419 -0.0913 0.2762 0.085 Uiso 1 1 calc R
C15 C 0.3108(3) 0.12339(10) 0.23165(16) 0.0379(5) Uani 1 1 d .
H15A H 0.2928 0.1091 0.1651 0.057 Uiso 1 1 calc R
H15B H 0.4161 0.1387 0.2394 0.057 Uiso 1 1 calc R
H15C H 0.2387 0.1564 0.2455 0.057 Uiso 1 1 calc R
C16 C -0.0324(2) 0.11819(9) 0.38259(15) 0.0289(5) Uani 1 1 d .
H16 H -0.0005 0.0832 0.4199 0.035 Uiso 1 1 d R
C17 C -0.1557(2) 0.12530(10) 0.31647(16) 0.0345(5) Uani 1 1 d .
H17 H -0.2222 0.0914 0.3018 0.041 Uiso 1 1 d R
C18 C -0.1526(2) 0.18472(11) 0.28372(16) 0.0339(5) Uani 1 1 d .
H18 H -0.2159 0.2080 0.2392 0.041 Uiso 1 1 d R
C19 C -0.0265(2) 0.21231(9) 0.33142(14) 0.0249(4) Uani 1 1 d .
C20 C 0.0385(2) 0.27076(9) 0.32957(14) 0.0257(5) Uani 1 1 d .
H20 H -0.0042 0.3032 0.2906 0.031 Uiso 1 1 d R
C21 C 0.2228(2) 0.34228(9) 0.38479(15) 0.0255(5) Uani 1 1 d .
C22 C 0.1485(2) 0.38713(9) 0.43824(16) 0.0308(5) Uani 1 1 d .
C23 C 0.2072(2) 0.44634(10) 0.43802(17) 0.0377(5) Uani 1 1 d .
H23 H 0.1527 0.4753 0.4694 0.045 Uiso 1 1 d R
C24 C 0.3348(2) 0.46213(10) 0.38621(18) 0.0381(6) Uani 1 1 d .
C25 C 0.4063(2) 0.41628(10) 0.33545(16) 0.0355(5) Uani 1 1 d .
H25 H 0.4954 0.4273 0.3004 0.043 Uiso 1 1 d R
C26 C 0.3546(2) 0.35574(10) 0.33377(14) 0.0279(5) Uani 1 1 d .
C27 C 0.0091(2) 0.37253(10) 0.49552(19) 0.0409(6) Uani 1 1 d .
H27A H -0.0118 0.4066 0.5393 0.061 Uiso 1 1 calc R
H27B H 0.0278 0.3352 0.5333 0.061 Uiso 1 1 calc R
H27C H -0.0794 0.3663 0.4512 0.061 Uiso 1 1 calc R
C28 C 0.3930(3) 0.52721(11) 0.3862(2) 0.0551(7) Uani 1 1 d .
H28A H 0.3060 0.5555 0.3881 0.083 Uiso 1 1 calc R
H28B H 0.4500 0.5345 0.3274 0.083 Uiso 1 1 calc R
H28C H 0.4607 0.5338 0.4432 0.083 Uiso 1 1 calc R
C29 C 0.4421(2) 0.30759(10) 0.28056(16) 0.0353(5) Uani 1 1 d .
H29A H 0.3743 0.2730 0.2652 0.053 Uiso 1 1 calc R
H29B H 0.5290 0.2935 0.3213 0.053 Uiso 1 1 calc R
H29C H 0.4799 0.3249 0.2205 0.053 Uiso 1 1 calc R

loop_
_atom_site_aniso_label
_atom_site_aniso_U_11
_atom_site_aniso_U_22
_atom_site_aniso_U_33
_atom_site_aniso_U_23
_atom_site_aniso_U_13
_atom_site_aniso_U_12
Al1 0.0162(3) 0.0252(3) 0.0228(3) 0.0001(3) 0.0010(2) 0.0006(2)
N1 0.0185(8) 0.0311(10) 0.0253(9) -0.0018(7) 0.0011(6) -0.0001(7)
N2 0.0205(8) 0.0245(10) 0.0291(10) 0.0021(7) 0.0033(6) 0.0008(6)
N3 0.0196(8) 0.0245(9) 0.0266(9) -0.0002(7) 0.0015(6) -0.0002(6)
N4 0.0204(8) 0.0252(9) 0.0248(9) 0.0010(7) 0.0010(6) -0.0005(6)
C1 0.0220(10) 0.0396(13) 0.0277(12) 0.0011(10) 0.0028(8) -0.0022(8)
C2 0.0259(10) 0.0347(13) 0.0251(11) -0.0060(9) 0.0018(8) -0.0024(8)
C3 0.0249(11) 0.0466(15) 0.0295(12) -0.0031(10) -0.0028(8) -0.0104(9)
C4 0.0186(10) 0.0479(15) 0.0440(14) 0.0006(11) -0.0036(9) -0.0001(9)
C5 0.0181(9) 0.0333(12) 0.0318(12) 0.0024(9) 0.0004(8) 0.0016(8)
C6 0.0211(10) 0.0328(12) 0.0344(12) 0.0038(10) 0.0035(8) 0.0056(8)
C7 0.0197(9) 0.0221(11) 0.0358(12) 0.0009(9) 0.0055(8) 0.0022(7)
C8 0.0242(10) 0.0292(12) 0.0371(13) 0.0078(10) 0.0062(8) 0.0044(8)
C9 0.0300(11) 0.0244(12) 0.0534(16) 0.0100(11) 0.0103(10) 0.0005(8)
C10 0.0321(12) 0.0272(13) 0.0561(17) -0.0038(11) 0.0088(10) -0.0041(9)
C11 0.0377(12) 0.0326(13) 0.0390(14) -0.0050(10) 0.0072(10) -0.0025(9)
C12 0.0301(11) 0.0251(12) 0.0331(13) -0.0003(9) 0.0104(9) 0.0008(8)
C13 0.0508(14) 0.0398(14) 0.0357(14) 0.0113(11) 0.0045(10) 0.0046(11)
C14 0.0612(17) 0.0322(15) 0.077(2) -0.0062(14) 0.0082(14) -0.0153(12)
C15 0.0528(14) 0.0317(13) 0.0300(13) -0.0009(10) 0.0113(10) -0.0005(10)
C16 0.0241(10) 0.0288(12) 0.0338(12) -0.0019(9) 0.0044(8) -0.0046(8)
C17 0.0285(11) 0.0383(14) 0.0366(13) -0.0059(10) -0.0016(9) -0.0101(9)
C18 0.0279(11) 0.0429(14) 0.0303(12) -0.0005(10) -0.0076(9) -0.0019(9)
C19 0.0212(9) 0.0300(12) 0.0234(11) 0.0012(9) 0.0002(7) 0.0000(8)
C20 0.0205(10) 0.0323(12) 0.0245(11) 0.0031(9) 0.0019(8) 0.0033(8)
C21 0.0231(10) 0.0227(11) 0.0304(12) 0.0040(9) -0.0030(8) -0.0014(8)
C22 0.0264(10) 0.0272(12) 0.0390(13) 0.0029(10) 0.0016(9) 0.0007(8)
C23 0.0367(12) 0.0277(13) 0.0488(15) -0.0014(11) -0.0013(10) 0.0027(9)
C24 0.0377(12) 0.0282(13) 0.0479(15) 0.0076(11) -0.0053(10) -0.0060(9)
C25 0.0295(11) 0.0393(14) 0.0377(13) 0.0107(11) 0.0005(9) -0.0084(9)
C26 0.0249(10) 0.0325(12) 0.0262(11) 0.0049(9) -0.0013(8) -0.0025(8)
C27 0.0347(12) 0.0351(13) 0.0537(16) -0.0047(11) 0.0130(10) 0.0016(10)
C28 0.0567(16) 0.0343(15) 0.074(2) 0.0099(13) -0.0039(14) -0.0120(12)
C29 0.0269(11) 0.0460(14) 0.0333(13) 0.0013(10) 0.0065(9) -0.0051(9)

loop_
_atom_type_symbol
_atom_type_description
_atom_type_scat_dispersion_real
_atom_type_scat_dispersion_imag
_atom_type_scat_source
C C 0.0033 0.0016 'International Tables Vol C Tables 4.2.6.8 and 6.1.1.4'
H H 0.0000 0.0000 'International Tables Vol C Tables 4.2.6.8 and 6.1.1.4'
N N 0.0061 0.0033 'International Tables Vol C Tables 4.2.6.8 and 6.1.1.4'
Al Al 0.0645 0.0514 'International Tables Vol C Tables 4.2.6.8 and 6.1.1.4'

loop_
_geom_angle_atom_site_label_1
_geom_angle_atom_site_label_2
_geom_angle_atom_site_label_3
_geom_angle
C1 Al1 N1 99.82(8)
C1 Al1 N3 99.70(8)
N1 Al1 N3 160.48(7)
C1 Al1 N4 113.95(8)
N1 Al1 N4 91.15(7)
N3 Al1 N4 80.93(7)
C1 Al1 N2 118.23(8)
N1 Al1 N2 80.58(7)
N3 Al1 N2 90.18(7)
N4 Al1 N2 127.82(7)
C2 N1 C5 105.95(15)
C2 N1 Al1 140.97(13)
C5 N1 Al1 113.02(13)
C6 N2 C7 118.10(16)
C6 N2 Al1 113.79(14)
C7 N2 Al1 128.09(11)
C16 N3 C19 105.93(16)
C16 N3 Al1 141.76(14)
C19 N3 Al1 112.13(12)
C20 N4 C21 117.07(16)
C20 N4 Al1 113.18(13)
C21 N4 Al1 129.17(12)
Al1 C1 H1A 109.5
Al1 C1 H1B 109.5
H1A C1 H1B 109.5
Al1 C1 H1C 109.5
H1A C1 H1C 109.5
H1B C1 H1C 109.5
N1 C2 C3 110.92(19)
N1 C2 H2 119.8
C3 C2 H2 129.3
C4 C3 C2 106.98(18)
C4 C3 H3 133.4
C2 C3 H3 119.6
C3 C4 C5 106.20(18)
C3 C4 H4 134.0
C5 C4 H4 119.8
N1 C5 C6 114.90(16)
N1 C5 C4 109.94(18)
C6 C5 C4 135.17(18)
N2 C6 C5 117.67(17)
N2 C6 H6 120.2
C5 C6 H6 122.2
C12 C7 C8 121.56(19)
C12 C7 N2 118.53(17)
C8 C7 N2 119.82(19)
C9 C8 C7 117.6(2)
C9 C8 C13 120.79(19)
C7 C8 C13 121.6(2)
C10 C9 C8 122.4(2)
C10 C9 H9 117.5
C8 C9 H9 120.0
C9 C10 C11 118.2(2)
C9 C10 C14 121.5(2)
C11 C10 C14 120.3(2)
C10 C11 C12 122.1(2)
C10 C11 H11 118.8
C12 C11 H11 119.1
C11 C12 C7 118.08(19)
C11 C12 C15 120.8(2)
C7 C12 C15 121.13(18)
C8 C13 H13A 109.5
C8 C13 H13B 109.5
H13A C13 H13B 109.5
C8 C13 H13C 109.5
H13A C13 H13C 109.5
H13B C13 H13C 109.5
C10 C14 H14A 109.5
C10 C14 H14B 109.5
H14A C14 H14B 109.5
C10 C14 H14C 109.5
H14A C14 H14C 109.5
H14B C14 H14C 109.5
C12 C15 H15A 109.5
C12 C15 H15B 109.5
H15A C15 H15B 109.5
C12 C15 H15C 109.5
H15A C15 H15C 109.5
H15B C15 H15C 109.5
N3 C16 C17 110.48(19)
N3 C16 H16 119.4
C17 C16 H16 130.1
C18 C17 C16 107.27(18)
C18 C17 H17 132.7
C16 C17 H17 120.0
C17 C18 C19 105.97(18)
C17 C18 H18 134.0
C19 C18 H18 120.0
N3 C19 C20 115.39(16)
N3 C19 C18 110.35(18)
C20 C19 C18 134.26(19)
N4 C20 C19 117.99(18)
N4 C20 H20 119.6
C19 C20 H20 122.4
C26 C21 C22 121.41(18)
C26 C21 N4 119.94(17)
C22 C21 N4 118.64(17)
C23 C22 C21 118.25(19)
C23 C22 C27 120.1(2)
C21 C22 C27 121.66(19)
C24 C23 C22 122.3(2)
C24 C23 H23 120.9
C22 C23 H23 116.6
C25 C24 C23 117.7(2)
C25 C24 C28 121.7(2)
C23 C24 C28 120.6(2)
C24 C25 C26 122.9(2)
C24 C25 H25 117.4
C26 C25 H25 119.7
C25 C26 C21 117.43(19)
C25 C26 C29 120.06(18)
C21 C26 C29 122.49(18)
C22 C27 H27A 109.5
C22 C27 H27B 109.5
H27A C27 H27B 109.5
C22 C27 H27C 109.5
H27A C27 H27C 109.5
H27B C27 H27C 109.5
C24 C28 H28A 109.5
C24 C28 H28B 109.5
H28A C28 H28B 109.5
C24 C28 H28C 109.5
H28A C28 H28C 109.5
H28B C28 H28C 109.5
C26 C29 H29A 109.5
C26 C29 H29B 109.5
H29A C29 H29B 109.5
C26 C29 H29C 109.5
H29A C29 H29C 109.5
H29B C29 H29C 109.5

loop_
_geom_bond_atom_site_label_1
_geom_bond_atom_site_label_2
_geom_bond_distance
Al1 C1 1.969(2)
Al1 N1 1.9925(16)
Al1 N3 2.0083(16)
Al1 N4 2.0089(17)
Al1 N2 2.0135(16)
N1 C2 1.344(3)
N1 C5 1.382(2)
N2 C6 1.307(2)
N2 C7 1.440(3)
N3 C16 1.351(2)
N3 C19 1.377(2)
N4 C20 1.313(2)
N4 C21 1.444(2)
C1 H1A 0.9800
C1 H1B 0.9800
C1 H1C 0.9800
C2 C3 1.398(3)
C2 H2 0.9600
C3 C4 1.377(3)
C3 H3 0.9598
C4 C5 1.403(3)
C4 H4 0.9601
C5 C6 1.400(3)
C6 H6 0.9597
C7 C12 1.399(3)
C7 C8 1.400(3)
C8 C9 1.398(3)
C8 C13 1.505(3)
C9 C10 1.380(3)
C9 H9 0.9237
C10 C11 1.388(3)
C10 C14 1.512(3)
C11 C12 1.390(3)
C11 H11 0.9600
C12 C15 1.501(3)
C13 H13A 0.9800
C13 H13B 0.9800
C13 H13C 0.9800
C14 H14A 0.9800
C14 H14B 0.9800
C14 H14C 0.9800
C15 H15A 0.9800
C15 H15B 0.9800
C15 H15C 0.9800
C16 C17 1.399(3)
C16 H16 0.9600
C17 C18 1.376(3)
C17 H17 0.9600
C18 C19 1.401(3)
C18 H18 0.9599
C19 C20 1.399(3)
C20 H20 0.9600
C21 C26 1.400(3)
C21 C22 1.400(3)
C22 C23 1.392(3)
C22 C27 1.507(3)
C23 C24 1.388(3)
C23 H23 0.9116
C24 C25 1.384(3)
C24 C28 1.511(3)
C25 C26 1.399(3)
C25 H25 0.9600
C26 C29 1.507(3)
C27 H27A 0.9800
C27 H27B 0.9800
C27 H27C 0.9800
C28 H28A 0.9800
C28 H28B 0.9800
C28 H28C 0.9800
C29 H29A 0.9800
C29 H29B 0.9800
C29 H29C 0.9800

loop_
_geom_torsion_atom_site_label_1
_geom_torsion_atom_site_label_2
_geom_torsion_atom_site_label_3
_geom_torsion_atom_site_label_4
_geom_torsion
C1 Al1 N1 C2 -61.5(2)
N3 Al1 N1 C2 118.6(3)
N4 Al1 N1 C2 53.1(2)
N2 Al1 N1 C2 -178.7(2)
C1 Al1 N1 C5 115.47(15)
N3 Al1 N1 C5 -64.5(3)
N4 Al1 N1 C5 -129.98(14)
N2 Al1 N1 C5 -1.78(14)
C1 Al1 N2 C6 -94.57(16)
N1 Al1 N2 C6 1.58(14)
N3 Al1 N2 C6 164.31(15)
N4 Al1 N2 C6 85.68(16)
C1 Al1 N2 C7 84.07(18)
N1 Al1 N2 C7 -179.78(17)
N3 Al1 N2 C7 -17.06(17)
N4 Al1 N2 C7 -95.69(17)
C1 Al1 N3 C16 -66.3(2)
N1 Al1 N3 C16 113.6(3)
N4 Al1 N3 C16 -179.3(2)
N2 Al1 N3 C16 52.4(2)
C1 Al1 N3 C19 107.85(14)
N1 Al1 N3 C19 -72.2(3)
N4 Al1 N3 C19 -5.08(12)
N2 Al1 N3 C19 -133.43(13)
C1 Al1 N4 C20 -91.24(15)
N1 Al1 N4 C20 167.48(13)
N3 Al1 N4 C20 5.41(13)
N2 Al1 N4 C20 88.52(14)
C1 Al1 N4 C21 79.67(17)
N1 Al1 N4 C21 -21.61(16)
N3 Al1 N4 C21 176.32(17)
N2 Al1 N4 C21 -100.57(17)
C5 N1 C2 C3 0.3(2)
Al1 N1 C2 C3 177.38(16)
N1 C2 C3 C4 0.0(2)
C2 C3 C4 C5 -0.4(2)
C2 N1 C5 C6 179.74(17)
Al1 N1 C5 C6 1.8(2)
C2 N1 C5 C4 -0.6(2)
Al1 N1 C5 C4 -178.56(14)
C3 C4 C5 N1 0.6(2)
C3 C4 C5 C6 -179.8(2)
C7 N2 C6 C5 -179.88(18)
Al1 N2 C6 C5 -1.1(2)
N1 C5 C6 N2 -0.4(3)
C4 C5 C6 N2 180.0(2)
C6 N2 C7 C12 -96.3(2)
Al1 N2 C7 C12 85.1(2)
C6 N2 C7 C8 87.0(2)
Al1 N2 C7 C8 -91.6(2)
C12 C7 C8 C9 0.3(3)
N2 C7 C8 C9 176.86(16)
C12 C7 C8 C13 -179.24(18)
N2 C7 C8 C13 -2.7(3)
C7 C8 C9 C10 -0.2(3)
C13 C8 C9 C10 179.29(19)
C8 C9 C10 C11 0.4(3)
C8 C9 C10 C14 -178.3(2)
C9 C10 C11 C12 -0.6(3)
C14 C10 C11 C12 178.1(2)
C10 C11 C12 C7 0.7(3)
C10 C11 C12 C15 -178.0(2)
C8 C7 C12 C11 -0.5(3)
N2 C7 C12 C11 -177.10(17)
C8 C7 C12 C15 178.17(18)
N2 C7 C12 C15 1.6(3)
C19 N3 C16 C17 0.2(2)
Al1 N3 C16 C17 174.57(16)
N3 C16 C17 C18 0.0(2)
C16 C17 C18 C19 -0.1(2)
C16 N3 C19 C20 -179.62(17)
Al1 N3 C19 C20 4.1(2)
C16 N3 C19 C18 -0.2(2)
Al1 N3 C19 C18 -176.51(13)
C17 C18 C19 N3 0.2(2)
C17 C18 C19 C20 179.4(2)
C21 N4 C20 C19 -176.92(17)
Al1 N4 C20 C19 -4.8(2)
N3 C19 C20 N4 0.5(3)
C18 C19 C20 N4 -178.7(2)
C20 N4 C21 C26 -104.4(2)
Al1 N4 C21 C26 85.0(2)
C20 N4 C21 C22 76.4(2)
Al1 N4 C21 C22 -94.2(2)
C26 C21 C22 C23 1.3(3)
N4 C21 C22 C23 -179.53(18)
C26 C21 C22 C27 -178.3(2)
N4 C21 C22 C27 0.9(3)
C21 C22 C23 C24 0.6(3)
C27 C22 C23 C24 -179.8(2)
C22 C23 C24 C25 -1.6(3)
C22 C23 C24 C28 178.7(2)
C23 C24 C25 C26 0.6(3)
C28 C24 C25 C26 -179.7(2)
C24 C25 C26 C21 1.2(3)
C24 C25 C26 C29 -177.3(2)
C22 C21 C26 C25 -2.2(3)
N4 C21 C26 C25 178.68(17)
C22 C21 C26 C29 176.29(19)
N4 C21 C26 C29 -2.9(3)
